data_7233084
loop_
_publ_author_name
'Yue, Zenghui'
'Lu, Huangjie'
'Li, Zijian'
'Guo, Shangyao'
'Song, Junze'
'Ren, Yi Ming'
'Huang, Yuying'
'Lin, Jian'
'Wang, Jian-Qiang'

_publ_section_title
;
 Structural Evolution and Tuneable Photoluminescence of f-Element Bearing
 Coordination Polymers of the 2,4,6-tri-\a-pyridyl-1,3,5-triazine Ligand
;
_journal_name_full CrystEngComm
_journal_paper_doi 10.1039/C9CE00867E
_journal_year 2019
_chemical_formula_moiety 'C20 H15 N10 Nd O9'
_chemical_formula_sum 'C20 H15 N10 Nd O9'
_chemical_formula_weight 683.66
_chemical_melting_point ?
_chemical_name_common NdTPTZ
_space_group_crystal_system monoclinic
_space_group_IT_number 14
_space_group_name_Hall '-P 2yn'
_space_group_name_H-M_alt 'P 1 21/n 1'
_symmetry_space_group_name_Hall '-P 2yn'
_symmetry_space_group_name_H-M 'P 1 21/n 1'
_atom_sites_solution_hydrogens geom
_audit_creation_method SHELXL-2014/7
_audit_update_record
;
2019-07-05 deposited with the CCDC.    2019-07-12 downloaded from the CCDC.
;
_cell_angle_alpha 90
_cell_angle_beta 103.2810(10)
_cell_angle_gamma 90
_cell_formula_units_Z 4
_cell_length_a 14.6200(7)
_cell_length_b 10.5736(5)
_cell_length_c 16.4263(7)
_cell_measurement_reflns_used 39956
_cell_measurement_temperature 302(2)
_cell_measurement_theta_max 27.506
_cell_measurement_theta_min 2.558
_cell_volume 2471.4(2)
_computing_cell_refinement 'Bruker SAINT'
_computing_data_collection 'Bruker APEX2'
_computing_data_reduction 'Bruker SAINT'
_computing_molecular_graphics 'Bruker SHELXTL'
_computing_publication_material 'Bruker SHELXTL'
_computing_structure_refinement 'SHELXL-2014/7 (Sheldrick, 2014)'
_diffrn_ambient_temperature 302(2)
_diffrn_measured_fraction_theta_full 0.996
_diffrn_measured_fraction_theta_max 0.996
_diffrn_measurement_device_type 'Bruker APEX-II'
_diffrn_measurement_method '0.5 wide w/ exposures'
_diffrn_radiation_type MoK\a
_diffrn_radiation_wavelength 0.71073
_diffrn_reflns_av_R_equivalents 0.0388
_diffrn_reflns_av_unetI/netI 0.0243
_diffrn_reflns_Laue_measured_fraction_full 0.996
_diffrn_reflns_Laue_measured_fraction_max 0.996
_diffrn_reflns_limit_h_max 18
_diffrn_reflns_limit_h_min -18
_diffrn_reflns_limit_k_max 13
_diffrn_reflns_limit_k_min -13
_diffrn_reflns_limit_l_max 18
_diffrn_reflns_limit_l_min -21
_diffrn_reflns_number 39956
_diffrn_reflns_point_group_measured_fraction_full 0.996
_diffrn_reflns_point_group_measured_fraction_max 0.996
_diffrn_reflns_theta_full 25.242
_diffrn_reflns_theta_max 27.506
_diffrn_reflns_theta_min 2.558
_diffrn_source 'Turbo X-ray Source'
_exptl_absorpt_coefficient_mu 2.173
_exptl_absorpt_correction_T_max 0.897
_exptl_absorpt_correction_T_min 0.720
_exptl_absorpt_correction_type multi-scan
_exptl_absorpt_process_details SHELTXPREP
_exptl_crystal_colour Yellow
_exptl_crystal_density_diffrn 1.837
_exptl_crystal_density_meas ?
_exptl_crystal_density_method 'Not measured'
_exptl_crystal_description Block
_exptl_crystal_F_000 1348
_exptl_crystal_size_max 0.24
_exptl_crystal_size_mid 0.13
_exptl_crystal_size_min 0.05
_refine_diff_density_max 1.606
_refine_diff_density_min -1.392
_refine_diff_density_rms 0.108
_refine_ls_extinction_method none
_refine_ls_goodness_of_fit_ref 1.094
_refine_ls_hydrogen_treatment constr
_refine_ls_matrix_type full
_refine_ls_number_parameters 314
_refine_ls_number_reflns 5672
_refine_ls_number_restraints 0
_refine_ls_restrained_S_all 1.094
_refine_ls_R_factor_all 0.0501
_refine_ls_R_factor_gt 0.0410
_refine_ls_shift/su_max 0.002
_refine_ls_shift/su_mean 0.000
_refine_ls_structure_factor_coef Fsqd
_refine_ls_weighting_details 'w=1/[\s^2^(Fo^2^)+(0.0269P)^2^+11.1716P] where P=(Fo^2^+2Fc^2^)/3'
_refine_ls_weighting_scheme calc
_refine_ls_wR_factor_gt 0.0915
_refine_ls_wR_factor_ref 0.0974
_reflns_Friedel_coverage 0.000
_reflns_number_gt 4916
_reflns_number_total 5672
_reflns_threshold_expression 'I > 2\s(I)'
_cod_data_source_file c9ce00867e2.cif
_cod_data_source_block NdTPTZ-1
_cod_depositor_comments
;
The following automatic conversions were performed:

'_chemical_melting_point' value 'N/A' was changed to '?' - the value
is undefined or not given.

'_exptl_crystal_density_meas' value 'Not measured' was changed to '?'
- the value is perceived as not measured.

Automatic conversion script
Id: cif_fix_values 4973 2017-02-22 13:04:09Z antanas 
;
_cod_database_code 7233084
_shelx_shelxl_version_number 2014/7
_shelx_space_group_comment
;
The symmetry employed for this shelxl refinement is uniquely defined
by the following loop, which should always be used as a source of
symmetry information in preference to the above space-group names.
They are only intended as comments.
;

loop_
_space_group_symop_operation_xyz
'x, y, z'
'-x+1/2, y+1/2, -z+1/2'
'-x, -y, -z'
'x-1/2, -y-1/2, z-1/2'

loop_
_atom_site_label
_atom_site_type_symbol
_atom_site_fract_x
_atom_site_fract_y
_atom_site_fract_z
_atom_site_U_iso_or_equiv
_atom_site_adp_type
_atom_site_occupancy
_atom_site_site_symmetry_order
_atom_site_calc_flag
_atom_site_refinement_flags_posn
_atom_site_refinement_flags_adp
Nd01 Nd 0.91532(2) 0.57169(2) 0.70150(2) 0.03033(8) Uani 1 1 d . .
O1 O 0.8527(2) 0.7679(3) 0.7615(2) 0.0434(8) Uani 1 1 d . .
O2 O 1.0968(2) 0.5793(4) 0.7314(2) 0.0501(9) Uani 1 1 d . .
O3 O 0.8615(2) 0.3534(4) 0.6465(2) 0.0497(9) Uani 1 1 d . .
O4 O 0.9855(2) 0.6964(3) 0.8316(2) 0.0462(8) Uani 1 1 d . .
O5 O 0.9770(3) 0.4325(4) 0.6020(2) 0.0504(9) Uani 1 1 d . .
O6 O 1.0356(3) 0.4313(4) 0.7913(3) 0.0521(9) Uani 1 1 d . .
O7 O 0.9198(3) 0.8539(4) 0.8797(2) 0.0598(11) Uani 1 1 d . .
O8 O 0.9264(3) 0.2448(4) 0.5621(3) 0.0707(13) Uani 1 1 d . .
O9 O 1.1862(3) 0.4593(6) 0.8215(3) 0.0903(18) Uani 1 1 d . .
N7 N 0.9196(3) 0.7752(4) 0.8262(2) 0.0379(9) Uani 1 1 d . .
N9 N 0.9218(3) 0.3399(4) 0.6028(3) 0.0459(10) Uani 1 1 d . .
N8 N 1.1086(3) 0.4895(5) 0.7823(3) 0.0495(11) Uani 1 1 d . .
N5 N 0.81582(16) 0.6233(3) 0.54950(13) 0.0362(8) Uani 1 1 d G .
C13 C 0.86144(14) 0.6426(4) 0.48504(17) 0.0479(13) Uani 1 1 d G .
H13 H 0.9266 0.6366 0.4955 0.057 Uiso 1 1 calc R U
C12 C 0.8097(2) 0.6708(4) 0.40502(15) 0.0501(13) Uani 1 1 d G .
H12 H 0.8403 0.6837 0.3619 0.060 Uiso 1 1 calc R U
C11 C 0.7124(2) 0.6798(4) 0.38945(13) 0.0492(13) Uani 1 1 d G .
H11 H 0.6778 0.6987 0.3359 0.059 Uiso 1 1 calc R U
C10 C 0.66678(14) 0.6605(3) 0.45390(17) 0.0408(11) Uani 1 1 d G .
H10 H 0.6017 0.6665 0.4435 0.049 Uiso 1 1 calc R U
C9 C 0.71848(16) 0.6322(3) 0.53393(15) 0.0330(9) Uani 1 1 d G .
C14 C 0.74529(16) 0.5261(3) 0.82039(14) 0.0342(9) Uani 1 1 d G .
C15 C 0.70963(16) 0.5165(4) 0.89163(18) 0.0462(12) Uani 1 1 d G .
H15 H 0.6471 0.5365 0.8890 0.055 Uiso 1 1 calc R U
C16 C 0.7674(2) 0.4771(4) 0.96676(15) 0.0527(14) Uani 1 1 d G .
H16 H 0.7436 0.4707 1.0144 0.063 Uiso 1 1 calc R U
C17 C 0.8609(2) 0.4472(4) 0.97065(14) 0.0458(12) Uani 1 1 d G .
H17 H 0.8996 0.4208 1.0209 0.055 Uiso 1 1 calc R U
C18 C 0.89661(15) 0.4568(3) 0.89940(17) 0.0431(11) Uani 1 1 d G .
H18 H 0.9592 0.4368 0.9020 0.052 Uiso 1 1 calc R U
N6 N 0.83879(17) 0.4962(3) 0.82427(14) 0.0347(8) Uani 1 1 d G .
C5 C 0.44915(14) 0.6375(3) 0.64351(18) 0.0375(10) Uani 1 1 d G .
C4 C 0.3960(2) 0.6738(4) 0.56561(16) 0.0462(12) Uani 1 1 d G .
H4 H 0.4252 0.6894 0.5219 0.055 Uiso 1 1 calc R U
C3 C 0.29910(19) 0.6868(4) 0.55299(17) 0.0529(14) Uani 1 1 d G .
H3 H 0.2635 0.7111 0.5009 0.063 Uiso 1 1 calc R U
C2 C 0.25544(14) 0.6635(4) 0.6183(2) 0.0549(14) Uani 1 1 d G .
H2 H 0.1906 0.6722 0.6098 0.066 Uiso 1 1 calc R U
C1 C 0.30864(19) 0.6272(4) 0.69616(19) 0.0599(16) Uani 1 1 d G .
H1 H 0.2794 0.6116 0.7398 0.072 Uiso 1 1 calc R U
N1 N 0.40549(19) 0.6142(4) 0.70878(15) 0.0491(11) Uani 1 1 d G .
C8 C 0.68040(15) 0.6160(3) 0.60074(12) 0.0341(9) Uani 1 1 d G .
N3 N 0.58478(15) 0.6379(3) 0.59127(12) 0.0358(8) Uani 1 1 d G .
C6 C 0.54340(12) 0.6209(3) 0.65868(15) 0.0361(10) Uani 1 1 d G .
N2 N 0.59765(16) 0.5821(3) 0.73557(13) 0.0349(8) Uani 1 1 d G .
C7 C 0.69327(15) 0.5603(3) 0.74504(12) 0.0333(9) Uani 1 1 d G .
N4 N 0.73465(12) 0.5772(3) 0.67762(14) 0.0302(7) Uani 1 1 d G .
N10 N 0.9852(3) 0.7732(5) 0.6442(3) 0.0541(12) Uani 1 1 d . .
C19 C 1.0255(4) 0.8588(6) 0.6313(3) 0.0467(12) Uani 1 1 d . .
C20 C 1.0770(5) 0.9676(7) 0.6131(4) 0.0720(19) Uani 1 1 d . .
H20A H 1.0586 0.9864 0.5544 0.086 Uiso 1 1 calc R U
H20B H 1.1432 0.9499 0.6281 0.086 Uiso 1 1 calc R U
H20C H 1.0636 1.0390 0.6445 0.086 Uiso 1 1 calc R U

loop_
_atom_site_aniso_label
_atom_site_aniso_U_11
_atom_site_aniso_U_22
_atom_site_aniso_U_33
_atom_site_aniso_U_23
_atom_site_aniso_U_13
_atom_site_aniso_U_12
Nd01 0.02129(12) 0.03699(14) 0.03196(13) 0.00085(10) 0.00457(8) 0.00048(9)
O1 0.0368(17) 0.0445(19) 0.0440(19) -0.0028(16) -0.0004(14) 0.0023(15)
O2 0.0292(17) 0.062(2) 0.058(2) 0.0110(19) 0.0076(15) 0.0003(16)
O3 0.0393(19) 0.052(2) 0.061(2) -0.0072(18) 0.0190(17) -0.0053(17)
O4 0.0345(17) 0.049(2) 0.049(2) -0.0059(17) -0.0029(15) 0.0031(16)
O5 0.042(2) 0.053(2) 0.061(2) -0.0056(19) 0.0227(17) -0.0005(17)
O6 0.0387(19) 0.058(2) 0.062(2) 0.0194(19) 0.0148(17) 0.0108(17)
O7 0.082(3) 0.051(2) 0.042(2) -0.0114(18) 0.0050(19) 0.007(2)
O8 0.075(3) 0.061(3) 0.080(3) -0.028(2) 0.024(2) 0.004(2)
O9 0.034(2) 0.143(5) 0.087(3) 0.042(3) 0.000(2) 0.025(3)
N7 0.040(2) 0.038(2) 0.035(2) 0.0007(17) 0.0070(16) -0.0053(18)
N9 0.038(2) 0.052(3) 0.046(2) -0.008(2) 0.0073(19) 0.007(2)
N8 0.032(2) 0.069(3) 0.046(2) 0.006(2) 0.0068(18) 0.013(2)
N5 0.0270(18) 0.052(2) 0.0309(18) 0.0041(17) 0.0093(15) 0.0029(17)
C13 0.037(3) 0.069(4) 0.039(3) 0.003(3) 0.012(2) -0.001(2)
C12 0.046(3) 0.074(4) 0.033(2) 0.006(2) 0.016(2) 0.006(3)
C11 0.048(3) 0.065(4) 0.033(2) 0.008(2) 0.006(2) 0.008(3)
C10 0.033(2) 0.048(3) 0.039(2) 0.003(2) 0.0047(19) 0.006(2)
C9 0.029(2) 0.036(2) 0.033(2) 0.0012(18) 0.0042(17) 0.0032(18)
C14 0.031(2) 0.038(2) 0.034(2) -0.0032(19) 0.0079(18) -0.0032(18)
C15 0.036(3) 0.067(3) 0.036(2) 0.003(2) 0.010(2) 0.001(2)
C16 0.048(3) 0.080(4) 0.032(2) 0.005(3) 0.014(2) 0.001(3)
C17 0.042(3) 0.059(3) 0.033(2) 0.007(2) 0.001(2) -0.004(2)
C18 0.035(2) 0.050(3) 0.040(3) 0.008(2) 0.003(2) 0.000(2)
N6 0.0260(18) 0.043(2) 0.0330(19) 0.0044(17) 0.0022(14) -0.0008(16)
C5 0.026(2) 0.042(3) 0.044(3) -0.002(2) 0.0073(19) -0.0010(19)
C4 0.029(2) 0.066(3) 0.042(3) 0.001(2) 0.005(2) 0.006(2)
C3 0.031(2) 0.067(4) 0.056(3) 0.001(3) -0.001(2) 0.009(2)
C2 0.025(2) 0.064(4) 0.074(4) 0.002(3) 0.009(2) 0.005(2)
C1 0.036(3) 0.077(4) 0.071(4) 0.008(3) 0.022(3) 0.006(3)
N1 0.030(2) 0.069(3) 0.051(3) 0.007(2) 0.0150(19) 0.004(2)
C8 0.026(2) 0.033(2) 0.040(2) -0.0003(19) 0.0012(18) -0.0003(17)
N3 0.0262(18) 0.043(2) 0.038(2) 0.0037(17) 0.0069(15) 0.0004(16)
C6 0.036(2) 0.037(2) 0.035(2) -0.0006(19) 0.0083(19) -0.0016(19)
N2 0.0231(17) 0.047(2) 0.0340(19) 0.0005(17) 0.0049(14) 0.0013(16)
C7 0.029(2) 0.035(2) 0.038(2) -0.0082(19) 0.0110(17) -0.0068(18)
N4 0.0239(16) 0.0384(19) 0.0271(17) 0.0014(15) 0.0037(13) -0.0020(15)
N10 0.046(3) 0.056(3) 0.061(3) 0.012(2) 0.013(2) -0.006(2)
C19 0.035(2) 0.057(3) 0.046(3) 0.004(2) 0.005(2) -0.002(2)
C20 0.064(4) 0.081(5) 0.068(4) 0.008(4) 0.010(3) -0.027(4)

loop_
_atom_type_symbol
_atom_type_description
_atom_type_scat_dispersion_real
_atom_type_scat_dispersion_imag
_atom_type_scat_source
C C 0.0033 0.0016 'International Tables Vol C Tables 4.2.6.8 and 6.1.1.4'
H H 0.0000 0.0000 'International Tables Vol C Tables 4.2.6.8 and 6.1.1.4'
N N 0.0061 0.0033 'International Tables Vol C Tables 4.2.6.8 and 6.1.1.4'
O O 0.0106 0.0060 'International Tables Vol C Tables 4.2.6.8 and 6.1.1.4'
Nd Nd -0.1943 3.0179 'International Tables Vol C Tables 4.2.6.8 and 6.1.1.4'

loop_
_geom_angle_atom_site_label_1
_geom_angle_atom_site_label_2
_geom_angle_atom_site_label_3
_geom_angle
O6 Nd01 O5 74.21(13)
O6 Nd01 O4 73.55(13)
O5 Nd01 O4 136.08(12)
O6 Nd01 O3 77.82(13)
O5 Nd01 O3 50.53(12)
O4 Nd01 O3 144.14(13)
O6 Nd01 O1 121.29(12)
O5 Nd01 O1 159.94(12)
O4 Nd01 O1 50.23(11)
O3 Nd01 O1 140.08(11)
O6 Nd01 O2 49.90(12)
O5 Nd01 O2 68.68(13)
O4 Nd01 O2 67.83(12)
O3 Nd01 O2 108.46(12)
O1 Nd01 O2 110.14(12)
O6 Nd01 N4 131.19(10)
O5 Nd01 N4 114.95(11)
O4 Nd01 N4 108.66(10)
O3 Nd01 N4 75.16(10)
O1 Nd01 N4 66.11(10)
O2 Nd01 N4 176.23(11)
O6 Nd01 N10 114.38(14)
O5 Nd01 N10 90.87(14)
O4 Nd01 N10 76.33(14)
O3 Nd01 N10 136.41(14)
O1 Nd01 N10 71.50(14)
O2 Nd01 N10 64.96(14)
N4 Nd01 N10 113.29(12)
O6 Nd01 N5 146.95(12)
O5 Nd01 N5 73.06(11)
O4 Nd01 N5 136.22(11)
O3 Nd01 N5 78.05(12)
O1 Nd01 N5 91.62(10)
O2 Nd01 N5 119.43(10)
N4 Nd01 N5 61.93(7)
N10 Nd01 N5 70.69(13)
O6 Nd01 N6 74.64(10)
O5 Nd01 N6 126.61(11)
O4 Nd01 N6 70.86(11)
O3 Nd01 N6 81.14(11)
O1 Nd01 N6 72.50(11)
O2 Nd01 N6 117.38(10)
N4 Nd01 N6 61.65(7)
N10 Nd01 N6 141.71(13)
N5 Nd01 N6 123.06(8)
O6 Nd01 N9 74.02(13)
O5 Nd01 N9 25.29(12)
O4 Nd01 N9 147.34(12)
O3 Nd01 N9 25.24(12)
O1 Nd01 N9 160.99(11)
O2 Nd01 N9 88.24(12)
N4 Nd01 N9 95.53(10)
N10 Nd01 N9 114.35(15)
N5 Nd01 N9 74.49(11)
N6 Nd01 N9 103.93(12)
O6 Nd01 N8 25.10(13)
O5 Nd01 N8 70.85(13)
O4 Nd01 N8 67.24(12)
O3 Nd01 N8 94.50(13)
O1 Nd01 N8 117.06(12)
O2 Nd01 N8 24.87(12)
N4 Nd01 N8 155.85(11)
N10 Nd01 N8 89.37(15)
N5 Nd01 N8 138.18(11)
N6 Nd01 N8 95.57(11)
N9 Nd01 N8 81.65(13)
N7 O1 Nd01 95.5(3)
N8 O2 Nd01 94.7(3)
N9 O3 Nd01 96.0(3)
N7 O4 Nd01 97.5(3)
N9 O5 Nd01 96.9(3)
N8 O6 Nd01 98.0(3)
O7 N7 O4 121.9(4)
O7 N7 O1 121.5(4)
O4 N7 O1 116.5(4)
O7 N7 Nd01 176.7(3)
O4 N7 Nd01 57.5(2)
O1 N7 Nd01 59.2(2)
O8 N9 O3 122.5(5)
O8 N9 O5 121.0(5)
O3 N9 O5 116.5(4)
O8 N9 Nd01 178.7(4)
O3 N9 Nd01 58.7(2)
O5 N9 Nd01 57.8(2)
O9 N8 O2 121.6(5)
O9 N8 O6 121.3(5)
O2 N8 O6 117.0(4)
O9 N8 Nd01 174.6(4)
O2 N8 Nd01 60.4(2)
O6 N8 Nd01 56.9(2)
C13 N5 C9 120.0
C13 N5 Nd01 119.59(12)
C9 N5 Nd01 120.41(12)
N5 C13 C12 120.0
N5 C13 H13 120.0
C12 C13 H13 120.0
C13 C12 C11 120.0
C13 C12 H12 120.0
C11 C12 H12 120.0
C10 C11 C12 120.0
C10 C11 H11 120.0
C12 C11 H11 120.0
C11 C10 C9 120.0
C11 C10 H10 120.0
C9 C10 H10 120.0
C8 C9 C10 124.0(2)
C8 C9 N5 115.9(2)
C10 C9 N5 120.0
C7 C14 C15 123.5(2)
C7 C14 N6 116.5(2)
C15 C14 N6 120.0
C16 C15 C14 120.0
C16 C15 H15 120.0
C14 C15 H15 120.0
C17 C16 C15 120.0
C17 C16 H16 120.0
C15 C16 H16 120.0
C16 C17 C18 120.0
C16 C17 H17 120.0
C18 C17 H17 120.0
C17 C18 N6 120.0
C17 C18 H18 120.0
N6 C18 H18 120.0
C18 N6 C14 120.0
C18 N6 Nd01 119.34(13)
C14 N6 Nd01 118.70(13)
C6 C5 C4 122.4(2)
C6 C5 N1 117.6(2)
C4 C5 N1 120.0
C5 C4 C3 120.0
C5 C4 H4 120.0
C3 C4 H4 120.0
C4 C3 C2 120.0
C4 C3 H3 120.0
C2 C3 H3 120.0
C1 C2 C3 120.0
C1 C2 H2 120.0
C3 C2 H2 120.0
C2 C1 N1 120.0
C2 C1 H1 120.0
N1 C1 H1 120.0
C1 N1 C5 120.0
C9 C8 N3 118.67(19)
C9 C8 N4 121.33(19)
N3 C8 N4 120.0
C6 N3 C8 120.0
C5 C6 N2 123.3(2)
C5 C6 N3 116.6(2)
N2 C6 N3 120.0
C7 N2 C6 120.0
C14 C7 N2 119.29(19)
C14 C7 N4 120.68(19)
N2 C7 N4 120.0
C7 N4 C8 120.0
C7 N4 Nd01 119.58(11)
C8 N4 Nd01 119.69(11)
C19 N10 Nd01 169.0(5)
N10 C19 C20 178.8(7)
C19 C20 H20A 109.5
C19 C20 H20B 109.5
H20A C20 H20B 109.5
C19 C20 H20C 109.5
H20A C20 H20C 109.5
H20B C20 H20C 109.5

loop_
_geom_bond_atom_site_label_1
_geom_bond_atom_site_label_2
_geom_bond_distance
Nd01 O6 2.506(4)
Nd01 O5 2.515(4)
Nd01 O4 2.520(3)
Nd01 O3 2.537(4)
Nd01 O1 2.555(4)
Nd01 O2 2.586(3)
Nd01 N4 2.5804(17)
Nd01 N10 2.629(5)
Nd01 N5 2.6417(19)
Nd01 N6 2.645(2)
Nd01 N9 2.952(4)
Nd01 N8 2.963(4)
O1 N7 1.271(5)
O2 N8 1.250(6)
O3 N9 1.266(5)
O4 N7 1.262(5)
O5 N9 1.270(6)
O6 N8 1.270(6)
O7 N7 1.209(5)
O8 N9 1.218(6)
O9 N8 1.212(6)
N5 C13 1.3900
N5 C9 1.3900
C13 C12 1.3900
C13 H13 0.9300
C12 C11 1.3900
C12 H12 0.9300
C11 C10 1.3900
C11 H11 0.9300
C10 C9 1.3900
C10 H10 0.9300
C9 C8 1.351(3)
C14 C7 1.345(3)
C14 C15 1.3900
C14 N6 1.3900
C15 C16 1.3900
C15 H15 0.9300
C16 C17 1.3900
C16 H16 0.9300
C17 C18 1.3900
C17 H17 0.9300
C18 N6 1.3900
C18 H18 0.9300
C5 C6 1.354(3)
C5 C4 1.3900
C5 N1 1.3900
C4 C3 1.3900
C4 H4 0.9300
C3 C2 1.3900
C3 H3 0.9300
C2 C1 1.3900
C2 H2 0.9300
C1 N1 1.3900
C1 H1 0.9300
C8 N3 1.3900
C8 N4 1.3900
N3 C6 1.3900
C6 N2 1.3900
N2 C7 1.3900
C7 N4 1.3900
N10 C19 1.126(7)
C19 C20 1.445(8)
C20 H20A 0.9600
C20 H20B 0.9600
C20 H20C 0.9600
